data_7108907
loop_
_publ_author_name
'Tian, Junjun'
'He, Zhengjie'

_publ_section_title
;
 Phosphine-catalyzed [3+2] annulation of \a-substituted allenoates with
 ester-activated \a,\b-unsaturated imines: a novel variation of the Lu
 [3+2] cycloaddition reaction
;
_journal_coden_ASTM CHCOFS
_journal_issue 20
_journal_name_full
;
 Chemical Communications (Cambridge, United Kingdom)
;
_journal_page_first 2058
_journal_page_last 2060
_journal_paper_doi 10.1039/c3cc38264h
_journal_volume 49
_journal_year 2013
_chemical_formula_sum 'C32 H33 N O6 S'
_chemical_formula_weight 559.65
_space_group_IT_number 2
_symmetry_cell_setting triclinic
_symmetry_space_group_name_Hall '-P 1'
_symmetry_space_group_name_H-M 'P -1'
_atom_sites_solution_hydrogens geom
_atom_sites_solution_primary direct
_atom_sites_solution_secondary difmap
_audit_creation_method SHELXL-97
_cell_angle_alpha 97.25(3)
_cell_angle_beta 94.20(3)
_cell_angle_gamma 107.69(3)
_cell_formula_units_Z 2
_cell_length_a 8.2167(16)
_cell_length_b 8.9290(18)
_cell_length_c 21.221(4)
_cell_measurement_reflns_used 3733
_cell_measurement_temperature 293(2)
_cell_measurement_theta_max 27.8944
_cell_measurement_theta_min 2.6856
_cell_volume 1461.1(6)
_computing_cell_refinement crystalclear
_computing_data_collection crystalclear
_computing_data_reduction crystalclear
_computing_molecular_graphics 'Bruker SHELXTL'
_computing_publication_material 'Bruker SHELXTL'
_computing_structure_refinement 'SHELXL-97 (Sheldrick, 1997)'
_computing_structure_solution 'SHELXS-97 (Sheldrick, 1990)'
_diffrn_ambient_temperature 293(2)
_diffrn_measured_fraction_theta_full 0.980
_diffrn_measured_fraction_theta_max 0.980
_diffrn_measurement_device_type 'rigaku saturn'
_diffrn_measurement_method '\w scans'
_diffrn_radiation_monochromator confocal
_diffrn_radiation_source 'rotating anode'
_diffrn_radiation_type MoK\a
_diffrn_radiation_wavelength 0.71073
_diffrn_reflns_av_R_equivalents 0.0517
_diffrn_reflns_av_sigmaI/netI 0.0850
_diffrn_reflns_limit_h_max 10
_diffrn_reflns_limit_h_min -10
_diffrn_reflns_limit_k_max 11
_diffrn_reflns_limit_k_min -11
_diffrn_reflns_limit_l_max 27
_diffrn_reflns_limit_l_min -24
_diffrn_reflns_number 14817
_diffrn_reflns_theta_full 27.92
_diffrn_reflns_theta_max 27.92
_diffrn_reflns_theta_min 2.69
_diffrn_standards_decay_% 0
_diffrn_standards_interval_count 0
_diffrn_standards_interval_time 0
_diffrn_standards_number 0
_exptl_absorpt_coefficient_mu 0.155
_exptl_absorpt_correction_T_max 0.9786
_exptl_absorpt_correction_T_min 0.9696
_exptl_absorpt_correction_type multi-scan
_exptl_absorpt_process_details crystalclear
_exptl_crystal_density_diffrn 1.272
_exptl_crystal_density_method 'not measured'
_exptl_crystal_F_000 592
_exptl_crystal_size_max 0.20
_exptl_crystal_size_mid 0.18
_exptl_crystal_size_min 0.14
_refine_diff_density_max 0.343
_refine_diff_density_min -0.345
_refine_diff_density_rms 0.055
_refine_ls_extinction_coef 0.052(4)
_refine_ls_extinction_expression Fc^*^=kFc[1+0.001xFc^2^\l^3^/sin(2\q)]^-1/4^
_refine_ls_extinction_method SHELXL
_refine_ls_goodness_of_fit_ref 1.015
_refine_ls_hydrogen_treatment mixed
_refine_ls_matrix_type full
_refine_ls_number_parameters 369
_refine_ls_number_reflns 6863
_refine_ls_number_restraints 7
_refine_ls_restrained_S_all 1.020
_refine_ls_R_factor_all 0.0845
_refine_ls_R_factor_gt 0.0510
_refine_ls_shift/su_max 0.001
_refine_ls_shift/su_mean 0.000
_refine_ls_structure_factor_coef Fsqd
_refine_ls_weighting_details 'calc w=1/[\s^2^(Fo^2^)+(0.0602P)^2^+0.0000P] where P=(Fo^2^+2Fc^2^)/3'
_refine_ls_weighting_scheme calc
_refine_ls_wR_factor_gt 0.1222
_refine_ls_wR_factor_ref 0.1390
_reflns_number_gt 3882
_reflns_number_total 6863
_reflns_threshold_expression >2sigma(I)
_cod_data_source_file c3cc38264h.txt
_cod_data_source_block r120522b1
_cod_original_cell_volume 1461.1(5)
_cod_original_sg_symbol_H-M P-1
_cod_database_code 7108907

loop_
_symmetry_equiv_pos_as_xyz
'x, y, z'
'-x, -y, -z'

loop_
_atom_site_label
_atom_site_type_symbol
_atom_site_fract_x
_atom_site_fract_y
_atom_site_fract_z
_atom_site_U_iso_or_equiv
_atom_site_adp_type
_atom_site_occupancy
_atom_site_symmetry_multiplicity
_atom_site_calc_flag
_atom_site_refinement_flags
S1 S 0.12911(6) 0.36829(5) 0.43522(2) 0.03541(16) Uani 1 1 d .
O1 O 0.15473(18) 0.23201(15) 0.39952(6) 0.0447(4) Uani 1 1 d .
O2 O 0.07127(18) 0.35864(15) 0.49692(5) 0.0423(4) Uani 1 1 d .
O3 O 0.1022(2) 0.70390(16) 0.36208(6) 0.0571(5) Uani 1 1 d .
O4 O 0.0344(2) 0.62506(17) 0.25743(7) 0.0659(5) Uani 1 1 d .
O5 O -0.2619(2) 0.2149(2) 0.09847(8) 0.0718(5) Uani 1 1 d .
O6 O -0.4081(2) 0.0141(2) 0.14555(8) 0.0642(5) Uani 1 1 d .
N1 N -0.0212(2) 0.41378(19) 0.39272(7) 0.0351(4) Uani 1 1 d D
C1 C 0.3203(2) 0.5281(2) 0.44227(8) 0.0369(5) Uani 1 1 d .
C2 C 0.4341(3) 0.5285(3) 0.39783(10) 0.0530(6) Uani 1 1 d .
H2 H 0.4119 0.4420 0.3654 0.064 Uiso 1 1 calc R
C3 C 0.5806(3) 0.6566(3) 0.40125(11) 0.0604(7) Uani 1 1 d .
H3 H 0.6568 0.6556 0.3710 0.072 Uiso 1 1 calc R
C4 C 0.6166(3) 0.7869(3) 0.44897(10) 0.0507(6) Uani 1 1 d .
C5 C 0.5015(3) 0.7833(2) 0.49329(10) 0.0518(6) Uani 1 1 d .
H5 H 0.5242 0.8693 0.5260 0.062 Uiso 1 1 calc R
C6 C 0.3539(3) 0.6566(2) 0.49065(9) 0.0456(5) Uani 1 1 d .
H6 H 0.2778 0.6573 0.5210 0.055 Uiso 1 1 calc R
C7 C 0.7761(3) 0.9283(3) 0.45245(13) 0.0762(9) Uani 1 1 d .
H7A H 0.7460 1.0132 0.4363 0.114 Uiso 1 1 calc R
H7B H 0.8569 0.8987 0.4272 0.114 Uiso 1 1 calc R
H7C H 0.8270 0.9631 0.4961 0.114 Uiso 1 1 calc R
C8 C -0.0057(2) 0.4307(2) 0.32692(8) 0.0334(4) Uani 1 1 d .
C9 C 0.0457(3) 0.5936(2) 0.31053(9) 0.0397(5) Uani 1 1 d .
C10 C 0.1584(4) 0.8691(3) 0.35118(12) 0.0721(8) Uani 1 1 d .
H10A H 0.1588 0.9382 0.3904 0.087 Uiso 1 1 calc R
H10B H 0.0774 0.8835 0.3187 0.087 Uiso 1 1 calc R
C11 C 0.3339(4) 0.9158(3) 0.33018(15) 0.0922(11) Uani 1 1 d .
H11A H 0.4124 0.8921 0.3601 0.138 Uiso 1 1 calc R
H11B H 0.3717 1.0278 0.3283 0.138 Uiso 1 1 calc R
H11C H 0.3306 0.8576 0.2886 0.138 Uiso 1 1 calc R
C12 C -0.0452(2) 0.3004(2) 0.28156(8) 0.0347(4) Uani 1 1 d .
C13 C -0.1229(3) 0.1368(2) 0.29018(9) 0.0410(5) Uani 1 1 d .
H13 H -0.1447 0.1041 0.3295 0.049 Uiso 1 1 calc R
C14 C -0.1591(3) 0.0388(2) 0.23442(9) 0.0427(5) Uani 1 1 d .
H14 H -0.2101 -0.0707 0.2305 0.051 Uiso 1 1 calc R
C15 C -0.1092(3) 0.1232(2) 0.17894(8) 0.0357(4) Uani 1 1 d .
C16 C -0.0062(2) 0.2980(2) 0.21228(8) 0.0349(4) Uani 1 1 d .
H16 H -0.0521 0.3731 0.1929 0.042 Uiso 1 1 calc R
C17 C 0.1869(3) 0.3465(2) 0.21020(8) 0.0396(5) Uani 1 1 d .
C18 C 0.2664(3) 0.4627(3) 0.17492(11) 0.0591(7) Uani 1 1 d .
H18 H 0.2006 0.5093 0.1514 0.071 Uiso 1 1 calc R
C19 C 0.4435(4) 0.5100(3) 0.17439(13) 0.0781(9) Uani 1 1 d .
H19 H 0.4952 0.5887 0.1507 0.094 Uiso 1 1 calc R
C20 C 0.5436(3) 0.4420(3) 0.20842(13) 0.0711(8) Uani 1 1 d .
H20 H 0.6622 0.4740 0.2077 0.085 Uiso 1 1 calc R
C21 C 0.4669(3) 0.3265(3) 0.24335(11) 0.0618(7) Uani 1 1 d .
H21 H 0.5335 0.2796 0.2663 0.074 Uiso 1 1 calc R
C22 C 0.2909(3) 0.2796(3) 0.24452(10) 0.0503(6) Uani 1 1 d .
H22 H 0.2406 0.2018 0.2687 0.060 Uiso 1 1 calc R
C23 C -0.0051(3) 0.0487(2) 0.13363(9) 0.0452(5) Uani 1 1 d .
H23A H 0.0370 0.1209 0.1036 0.054 Uiso 1 1 calc R
H23B H 0.0945 0.0413 0.1590 0.054 Uiso 1 1 calc R
C24 C -0.0994(3) -0.1130(2) 0.09608(9) 0.0410(5) Uani 1 1 d .
C25 C -0.0983(3) -0.2499(3) 0.11994(11) 0.0562(6) Uani 1 1 d .
H25 H -0.0431 -0.2418 0.1607 0.067 Uiso 1 1 calc R
C26 C -0.1772(4) -0.3974(3) 0.08442(14) 0.0758(9) Uani 1 1 d .
H26 H -0.1744 -0.4886 0.1008 0.091 Uiso 1 1 calc R
C27 C -0.2608(4) -0.4096(3) 0.02415(15) 0.0825(10) Uani 1 1 d .
H27 H -0.3147 -0.5093 -0.0001 0.099 Uiso 1 1 calc R
C28 C -0.2644(4) -0.2767(3) 0.00017(12) 0.0768(9) Uani 1 1 d .
H28 H -0.3220 -0.2856 -0.0402 0.092 Uiso 1 1 calc R
C29 C -0.1835(3) -0.1293(3) 0.03531(10) 0.0554(6) Uani 1 1 d .
H29 H -0.1849 -0.0388 0.0181 0.066 Uiso 1 1 calc R
C30 C -0.2674(3) 0.1263(2) 0.13680(9) 0.0436(5) Uani 1 1 d .
C31 C -0.5635(4) -0.0020(4) 0.10334(18) 0.1031(11) Uani 1 1 d .
H31A H -0.6356 0.0485 0.1263 0.124 Uiso 1 1 calc R
H31B H -0.5317 0.0519 0.0670 0.124 Uiso 1 1 calc R
C32 C -0.6558(4) -0.1610(4) 0.08164(17) 0.1112(12) Uani 1 1 d U
H32A H -0.5837 -0.2119 0.0599 0.167 Uiso 1 1 calc R
H32B H -0.7542 -0.1679 0.0527 0.167 Uiso 1 1 calc R
H32C H -0.6932 -0.2131 0.1174 0.167 Uiso 1 1 calc R
H1 H -0.040(3) 0.4948(18) 0.4163(9) 0.058(7) Uiso 1 1 d D

loop_
_atom_site_aniso_label
_atom_site_aniso_U_11
_atom_site_aniso_U_22
_atom_site_aniso_U_33
_atom_site_aniso_U_23
_atom_site_aniso_U_13
_atom_site_aniso_U_12
S1 0.0381(3) 0.0314(3) 0.0347(3) 0.00177(19) 0.0003(2) 0.0104(2)
O1 0.0509(9) 0.0354(7) 0.0470(8) -0.0035(6) -0.0004(6) 0.0179(7)
O2 0.0512(9) 0.0405(8) 0.0331(7) 0.0072(6) 0.0049(6) 0.0108(7)
O3 0.0902(13) 0.0333(8) 0.0431(8) -0.0008(6) -0.0003(8) 0.0172(8)
O4 0.1088(15) 0.0419(9) 0.0417(9) 0.0101(7) -0.0060(8) 0.0180(9)
O5 0.0838(14) 0.0620(11) 0.0649(11) 0.0141(9) -0.0238(9) 0.0218(10)
O6 0.0383(9) 0.0631(10) 0.0819(11) -0.0006(8) -0.0111(8) 0.0113(8)
N1 0.0378(10) 0.0362(9) 0.0321(8) 0.0022(7) 0.0021(7) 0.0147(7)
C1 0.0356(11) 0.0377(10) 0.0360(10) 0.0054(8) -0.0026(8) 0.0110(9)
C2 0.0470(14) 0.0577(14) 0.0494(12) -0.0026(10) 0.0083(10) 0.0130(11)
C3 0.0422(14) 0.0738(17) 0.0635(14) 0.0126(13) 0.0161(11) 0.0127(12)
C4 0.0384(13) 0.0502(13) 0.0592(14) 0.0211(11) -0.0061(11) 0.0056(10)
C5 0.0510(14) 0.0405(12) 0.0535(12) 0.0013(10) -0.0031(11) 0.0040(10)
C6 0.0443(13) 0.0417(11) 0.0443(11) 0.0010(9) 0.0044(9) 0.0066(10)
C7 0.0499(16) 0.0678(17) 0.100(2) 0.0324(15) 0.0019(14) -0.0034(13)
C8 0.0328(11) 0.0359(10) 0.0310(9) 0.0031(7) 0.0000(8) 0.0120(8)
C9 0.0430(12) 0.0381(10) 0.0374(11) 0.0018(8) -0.0012(9) 0.0149(9)
C10 0.113(3) 0.0314(12) 0.0666(15) 0.0011(11) -0.0047(15) 0.0214(14)
C11 0.087(2) 0.0608(18) 0.117(2) 0.0375(17) -0.0147(19) 0.0019(16)
C12 0.0304(10) 0.0357(10) 0.0358(10) 0.0030(8) -0.0013(8) 0.0095(8)
C13 0.0422(12) 0.0396(11) 0.0355(10) 0.0071(8) 0.0021(9) 0.0049(9)
C14 0.0430(12) 0.0331(10) 0.0453(11) 0.0041(8) -0.0001(9) 0.0044(9)
C15 0.0364(11) 0.0335(10) 0.0340(10) 0.0006(8) -0.0005(8) 0.0091(8)
C16 0.0392(11) 0.0315(9) 0.0318(9) 0.0029(7) -0.0002(8) 0.0099(8)
C17 0.0423(12) 0.0391(10) 0.0297(10) -0.0021(8) 0.0033(9) 0.0049(9)
C18 0.0582(16) 0.0559(14) 0.0582(14) 0.0145(11) 0.0140(12) 0.0068(12)
C19 0.0587(19) 0.0767(19) 0.090(2) 0.0209(16) 0.0313(16) 0.0000(15)
C20 0.0415(15) 0.083(2) 0.0758(17) -0.0031(15) 0.0143(13) 0.0048(14)
C21 0.0449(15) 0.0840(18) 0.0536(14) -0.0022(13) 0.0032(11) 0.0220(13)
C22 0.0427(13) 0.0607(14) 0.0435(12) 0.0062(10) 0.0050(10) 0.0112(11)
C23 0.0433(13) 0.0414(11) 0.0476(11) -0.0036(9) 0.0041(9) 0.0130(9)
C24 0.0454(13) 0.0367(10) 0.0400(11) 0.0016(8) 0.0094(9) 0.0127(9)
C25 0.0736(18) 0.0496(13) 0.0532(13) 0.0109(10) 0.0134(12) 0.0283(12)
C26 0.102(2) 0.0398(13) 0.089(2) 0.0130(13) 0.0369(18) 0.0206(14)
C27 0.092(2) 0.0455(15) 0.089(2) -0.0205(14) 0.0186(17) 0.0015(14)
C28 0.094(2) 0.0665(18) 0.0540(15) -0.0199(13) -0.0039(14) 0.0159(16)
C29 0.0733(17) 0.0471(13) 0.0445(12) 0.0011(10) 0.0060(11) 0.0199(12)
C30 0.0458(13) 0.0388(11) 0.0408(11) -0.0087(9) -0.0055(9) 0.0139(10)
C31 0.0461(17) 0.086(2) 0.163(3) -0.005(2) -0.0400(18) 0.0222(16)
C32 0.070(2) 0.089(2) 0.149(3) -0.017(2) -0.042(2) 0.0142(18)

loop_
_atom_type_symbol
_atom_type_description
_atom_type_scat_dispersion_real
_atom_type_scat_dispersion_imag
_atom_type_scat_source
C C 0.0033 0.0016 'International Tables Vol C Tables 4.2.6.8 and 6.1.1.4'
H H 0.0000 0.0000 'International Tables Vol C Tables 4.2.6.8 and 6.1.1.4'
N N 0.0061 0.0033 'International Tables Vol C Tables 4.2.6.8 and 6.1.1.4'
O O 0.0106 0.0060 'International Tables Vol C Tables 4.2.6.8 and 6.1.1.4'
S S 0.1246 0.1234 'International Tables Vol C Tables 4.2.6.8 and 6.1.1.4'

loop_
_geom_angle_atom_site_label_1
_geom_angle_atom_site_label_2
_geom_angle_atom_site_label_3
_geom_angle
O2 S1 O1 119.65(9)
O2 S1 N1 104.51(9)
O1 S1 N1 107.41(9)
O2 S1 C1 108.76(9)
O1 S1 C1 108.23(10)
N1 S1 C1 107.70(9)
C9 O3 C10 116.51(16)
C30 O6 C31 115.9(2)
C8 N1 S1 119.68(13)
C8 N1 H1 114.8(14)
S1 N1 H1 106.6(15)
C2 C1 C6 119.88(19)
C2 C1 S1 119.66(16)
C6 C1 S1 120.40(16)
C1 C2 C3 120.1(2)
C1 C2 H2 119.9
C3 C2 H2 119.9
C2 C3 C4 121.1(2)
C2 C3 H3 119.4
C4 C3 H3 119.4
C5 C4 C3 117.8(2)
C5 C4 C7 121.0(2)
C3 C4 C7 121.3(2)
C6 C5 C4 122.1(2)
C6 C5 H5 119.0
C4 C5 H5 119.0
C5 C6 C1 119.1(2)
C5 C6 H6 120.5
C1 C6 H6 120.5
C4 C7 H7A 109.5
C4 C7 H7B 109.5
H7A C7 H7B 109.5
C4 C7 H7C 109.5
H7A C7 H7C 109.5
H7B C7 H7C 109.5
C12 C8 N1 120.26(16)
C12 C8 C9 121.79(16)
N1 C8 C9 117.88(16)
O4 C9 O3 122.92(18)
O4 C9 C8 124.99(17)
O3 C9 C8 112.06(16)
O3 C10 C11 111.9(2)
O3 C10 H10A 109.2
C11 C10 H10A 109.2
O3 C10 H10B 109.2
C11 C10 H10B 109.2
H10A C10 H10B 107.9
C10 C11 H11A 109.5
C10 C11 H11B 109.5
H11A C11 H11B 109.5
C10 C11 H11C 109.5
H11A C11 H11C 109.5
H11B C11 H11C 109.5
C8 C12 C13 126.72(17)
C8 C12 C16 126.14(16)
C13 C12 C16 107.06(15)
C14 C13 C12 111.27(17)
C14 C13 H13 124.4
C12 C13 H13 124.4
C13 C14 C15 113.08(18)
C13 C14 H14 123.5
C15 C14 H14 123.5
C14 C15 C30 111.52(17)
C14 C15 C23 114.61(18)
C30 C15 C23 105.84(15)
C14 C15 C16 102.72(14)
C30 C15 C16 108.93(16)
C23 C15 C16 113.25(15)
C17 C16 C12 109.79(14)
C17 C16 C15 115.07(16)
C12 C16 C15 104.01(14)
C17 C16 H16 109.3
C12 C16 H16 109.3
C15 C16 H16 109.3
C18 C17 C22 117.7(2)
C18 C17 C16 120.5(2)
C22 C17 C16 121.79(17)
C17 C18 C19 120.5(3)
C17 C18 H18 119.7
C19 C18 H18 119.7
C20 C19 C18 120.8(2)
C20 C19 H19 119.6
C18 C19 H19 119.6
C21 C20 C19 119.4(3)
C21 C20 H20 120.3
C19 C20 H20 120.3
C20 C21 C22 120.1(3)
C20 C21 H21 119.9
C22 C21 H21 119.9
C21 C22 C17 121.5(2)
C21 C22 H22 119.3
C17 C22 H22 119.3
C24 C23 C15 116.34(17)
C24 C23 H23A 108.2
C15 C23 H23A 108.2
C24 C23 H23B 108.2
C15 C23 H23B 108.2
H23A C23 H23B 107.4
C25 C24 C29 118.0(2)
C25 C24 C23 120.93(19)
C29 C24 C23 121.00(19)
C26 C25 C24 121.0(2)
C26 C25 H25 119.5
C24 C25 H25 119.5
C25 C26 C27 119.5(2)
C25 C26 H26 120.2
C27 C26 H26 120.2
C28 C27 C26 120.3(2)
C28 C27 H27 119.9
C26 C27 H27 119.9
C27 C28 C29 120.2(3)
C27 C28 H28 119.9
C29 C28 H28 119.9
C28 C29 C24 121.0(2)
C28 C29 H29 119.5
C24 C29 H29 119.5
O5 C30 O6 124.4(2)
O5 C30 C15 123.8(2)
O6 C30 C15 111.76(18)
C32 C31 O6 111.3(3)
C32 C31 H31A 109.4
O6 C31 H31A 109.4
C32 C31 H31B 109.4
O6 C31 H31B 109.4
H31A C31 H31B 108.0
C31 C32 H32A 109.5
C31 C32 H32B 109.5
H32A C32 H32B 109.5
C31 C32 H32C 109.5
H32A C32 H32C 109.5
H32B C32 H32C 109.5

loop_
_geom_bond_atom_site_label_1
_geom_bond_atom_site_label_2
_geom_bond_distance
S1 O2 1.4292(13)
S1 O1 1.4302(14)
S1 N1 1.6550(18)
S1 C1 1.754(2)
O3 C9 1.326(2)
O3 C10 1.460(3)
O4 C9 1.199(2)
O5 C30 1.199(2)
O6 C30 1.322(3)
O6 C31 1.464(3)
N1 C8 1.434(2)
N1 H1 0.888(9)
C1 C2 1.375(3)
C1 C6 1.384(3)
C2 C3 1.376(3)
C2 H2 0.9300
C3 C4 1.384(3)
C3 H3 0.9300
C4 C5 1.378(3)
C4 C7 1.508(3)
C5 C6 1.376(3)
C5 H5 0.9300
C6 H6 0.9300
C7 H7A 0.9600
C7 H7B 0.9600
C7 H7C 0.9600
C8 C12 1.351(2)
C8 C9 1.481(3)
C10 C11 1.493(4)
C10 H10A 0.9700
C10 H10B 0.9700
C11 H11A 0.9600
C11 H11B 0.9600
C11 H11C 0.9600
C12 C13 1.447(3)
C12 C16 1.526(2)
C13 C14 1.335(3)
C13 H13 0.9300
C14 C15 1.493(3)
C14 H14 0.9300
C15 C30 1.532(3)
C15 C23 1.551(3)
C15 C16 1.576(2)
C16 C17 1.518(3)
C16 H16 0.9800
C17 C18 1.385(3)
C17 C22 1.395(3)
C18 C19 1.388(4)
C18 H18 0.9300
C19 C20 1.377(4)
C19 H19 0.9300
C20 C21 1.370(4)
C20 H20 0.9300
C21 C22 1.381(3)
C21 H21 0.9300
C22 H22 0.9300
C23 C24 1.503(3)
C23 H23A 0.9700
C23 H23B 0.9700
C24 C25 1.383(3)
C24 C29 1.386(3)
C25 C26 1.372(3)
C25 H25 0.9300
C26 C27 1.382(4)
C26 H26 0.9300
C27 C28 1.356(4)
C27 H27 0.9300
C28 C29 1.370(3)
C28 H28 0.9300
C29 H29 0.9300
C31 C32 1.390(4)
C31 H31A 0.9700
C31 H31B 0.9700
C32 H32A 0.9600
C32 H32B 0.9600
C32 H32C 0.9600

loop_
_geom_hbond_atom_site_label_D
_geom_hbond_atom_site_label_H
_geom_hbond_atom_site_label_A
_geom_hbond_distance_DH
_geom_hbond_distance_HA
_geom_hbond_distance_DA
_geom_hbond_angle_DHA
_geom_hbond_site_symmetry_A
N1 H1 O2 0.888(9) 2.197(12) 3.038(2) 157.8(19) 2_566

loop_
_geom_torsion_atom_site_label_1
_geom_torsion_atom_site_label_2
_geom_torsion_atom_site_label_3
_geom_torsion_atom_site_label_4
_geom_torsion
O2 S1 N1 C8 -179.03(13)
O1 S1 N1 C8 -50.95(15)
C1 S1 N1 C8 65.42(15)
O2 S1 C1 C2 155.81(17)
O1 S1 C1 C2 24.4(2)
N1 S1 C1 C2 -91.48(19)
O2 S1 C1 C6 -26.9(2)
O1 S1 C1 C6 -158.37(16)
N1 S1 C1 C6 85.80(18)
C6 C1 C2 C3 -0.3(3)
S1 C1 C2 C3 177.03(18)
C1 C2 C3 C4 -0.1(4)
C2 C3 C4 C5 0.6(4)
C2 C3 C4 C7 -179.3(2)
C3 C4 C5 C6 -0.8(3)
C7 C4 C5 C6 179.1(2)
C4 C5 C6 C1 0.4(3)
C2 C1 C6 C5 0.1(3)
S1 C1 C6 C5 -177.18(17)
S1 N1 C8 C12 78.0(2)
S1 N1 C8 C9 -105.06(19)
C10 O3 C9 O4 -2.6(3)
C10 O3 C9 C8 179.3(2)
C12 C8 C9 O4 10.9(3)
N1 C8 C9 O4 -166.0(2)
C12 C8 C9 O3 -171.03(19)
N1 C8 C9 O3 12.1(3)
C9 O3 C10 C11 -78.4(3)
N1 C8 C12 C13 7.5(3)
C9 C8 C12 C13 -169.34(19)
N1 C8 C12 C16 -168.65(17)
C9 C8 C12 C16 14.5(3)
C8 C12 C13 C14 174.2(2)
C16 C12 C13 C14 -9.1(2)
C12 C13 C14 C15 0.4(3)
C13 C14 C15 C30 -108.5(2)
C13 C14 C15 C23 131.3(2)
C13 C14 C15 C16 8.0(2)
C8 C12 C16 C17 66.4(3)
C13 C12 C16 C17 -110.38(18)
C8 C12 C16 C15 -169.99(19)
C13 C12 C16 C15 13.3(2)
C14 C15 C16 C17 107.63(18)
C30 C15 C16 C17 -134.01(17)
C23 C15 C16 C17 -16.5(2)
C14 C15 C16 C12 -12.5(2)
C30 C15 C16 C12 105.86(17)
C23 C15 C16 C12 -136.67(17)
C12 C16 C17 C18 -130.19(19)
C15 C16 C17 C18 112.9(2)
C12 C16 C17 C22 48.2(2)
C15 C16 C17 C22 -68.7(2)
C22 C17 C18 C19 -0.2(3)
C16 C17 C18 C19 178.3(2)
C17 C18 C19 C20 0.5(4)
C18 C19 C20 C21 -0.2(4)
C19 C20 C21 C22 -0.3(4)
C20 C21 C22 C17 0.5(3)
C18 C17 C22 C21 -0.3(3)
C16 C17 C22 C21 -178.76(19)
C14 C15 C23 C24 67.3(2)
C30 C15 C23 C24 -56.0(2)
C16 C15 C23 C24 -175.30(16)
C15 C23 C24 C25 -91.0(3)
C15 C23 C24 C29 92.1(2)
C29 C24 C25 C26 0.3(4)
C23 C24 C25 C26 -176.7(2)
C24 C25 C26 C27 -0.7(4)
C25 C26 C27 C28 0.2(5)
C26 C27 C28 C29 0.8(5)
C27 C28 C29 C24 -1.2(4)
C25 C24 C29 C28 0.7(4)
C23 C24 C29 C28 177.7(2)
C31 O6 C30 O5 1.9(3)
C31 O6 C30 C15 -174.8(2)
C14 C15 C30 O5 162.8(2)
C23 C15 C30 O5 -71.9(2)
C16 C15 C30 O5 50.2(2)
C14 C15 C30 O6 -20.5(2)
C23 C15 C30 O6 104.76(19)
C16 C15 C30 O6 -133.17(17)
C30 O6 C31 C32 137.6(3)
